data_7021529
loop_
_publ_author_name
'Qiu, Jinshui'
'Lu, Min'
'Yao, Yingming'
'Zhang, Yong'
'Wang, Yaorong'
'Shen, Qi'

_publ_section_title
;
 Synthesis and characterization of bimetallic lanthanide-alkali metal
 complexes stabilized by aminophenoxy ligands and their catalytic activity
 for the polymerization of 2,2-dimethyltrimethylene carbonate.
;
_journal_issue 28
_journal_name_full 'Dalton transactions (Cambridge, England : 2003)'
_journal_page_first 10179
_journal_page_last 10189
_journal_paper_doi 10.1039/c3dt50918d
_journal_volume 42
_journal_year 2013
_chemical_formula_moiety 'C52 H74 Li N2 O6 Y'
_chemical_formula_sum 'C52 H74 Li N2 O6 Y'
_chemical_formula_weight 918.98
_chemical_name_systematic
;
?
;
_space_group_IT_number 15
_symmetry_cell_setting monoclinic
_symmetry_Int_Tables_number 15
_symmetry_space_group_name_Hall '-C 2yc'
_symmetry_space_group_name_H-M 'C 1 2/c 1'
_atom_sites_solution_hydrogens geom
_atom_sites_solution_primary direct
_atom_sites_solution_secondary difmap
_audit_creation_method SHELXL-97
_cell_angle_alpha 90.00
_cell_angle_beta 114.217(2)
_cell_angle_gamma 90.00
_cell_formula_units_Z 4
_cell_length_a 27.718(3)
_cell_length_b 9.8144(10)
_cell_length_c 20.410(2)
_cell_measurement_reflns_used 10151
_cell_measurement_temperature 223(2)
_cell_measurement_theta_max 27.5
_cell_measurement_theta_min 3.0
_cell_volume 5063.6(9)
_computing_cell_refinement CrystalClear
_computing_data_collection CrystalClear
_computing_data_reduction CrystalStructure
_computing_structure_refinement 'SHELXL-97 (Sheldrick, 1997)'
_computing_structure_solution 'SHELXS-97 (Sheldrick, 1990)'
_diffrn_ambient_temperature 223(2)
_diffrn_detector_area_resol_mean 14.63
_diffrn_measured_fraction_theta_full 0.993
_diffrn_measured_fraction_theta_max 0.993
_diffrn_measurement_device_type 'Rigaku Saturn'
_diffrn_measurement_method \w
_diffrn_radiation_monochromator graphite
_diffrn_radiation_source 'fine-focus sealed tube'
_diffrn_radiation_type MoK\a
_diffrn_radiation_wavelength 0.71075
_diffrn_reflns_av_R_equivalents 0.0353
_diffrn_reflns_av_sigmaI/netI 0.0414
_diffrn_reflns_limit_h_max 33
_diffrn_reflns_limit_h_min -30
_diffrn_reflns_limit_k_max 11
_diffrn_reflns_limit_k_min -10
_diffrn_reflns_limit_l_max 24
_diffrn_reflns_limit_l_min -24
_diffrn_reflns_number 12693
_diffrn_reflns_theta_full 25.50
_diffrn_reflns_theta_max 25.50
_diffrn_reflns_theta_min 3.06
_exptl_absorpt_coefficient_mu 1.199
_exptl_absorpt_correction_T_max 0.698
_exptl_absorpt_correction_T_min 0.503
_exptl_absorpt_correction_type multi-scan
_exptl_absorpt_process_details 'Jacobson, R. (1998) Private communication'
_exptl_crystal_colour colorless
_exptl_crystal_density_diffrn 1.205
_exptl_crystal_density_method 'not measured'
_exptl_crystal_description prism
_exptl_crystal_F_000 1960
_exptl_crystal_size_max 0.40
_exptl_crystal_size_mid 0.30
_exptl_crystal_size_min 0.30
_refine_diff_density_max 0.960
_refine_diff_density_min -0.719
_refine_diff_density_rms 0.081
_refine_ls_extinction_coef 0.0037(6)
_refine_ls_extinction_expression Fc^*^=kFc[1+0.001xFc^2^\l^3^/sin(2\q)]^-1/4^
_refine_ls_extinction_method SHELXL
_refine_ls_goodness_of_fit_ref 1.065
_refine_ls_hydrogen_treatment constr
_refine_ls_matrix_type full
_refine_ls_number_parameters 278
_refine_ls_number_reflns 4689
_refine_ls_number_restraints 0
_refine_ls_restrained_S_all 1.065
_refine_ls_R_factor_all 0.0779
_refine_ls_R_factor_gt 0.0647
_refine_ls_shift/su_max 0.000
_refine_ls_shift/su_mean 0.000
_refine_ls_structure_factor_coef Fsqd
_refine_ls_weighting_details 'calc w=1/[\s^2^(Fo^2^)+(0.1053P)^2^+5.0040P] where P=(Fo^2^+2Fc^2^)/3'
_refine_ls_weighting_scheme calc
_refine_ls_wR_factor_gt 0.1688
_refine_ls_wR_factor_ref 0.1789
_reflns_number_gt 3899
_reflns_number_total 4689
_reflns_threshold_expression >2sigma(I)
_cod_data_source_file c3dt50918d.txt
_cod_data_source_block shelxl
_cod_original_cell_volume 5063.7(9)
_cod_original_sg_symbol_H-M 'C 2/c'
_cod_database_code 7021529

loop_
_symmetry_equiv_pos_as_xyz
'x, y, z'
'-x, y, -z+1/2'
'x+1/2, y+1/2, z'
'-x+1/2, y+1/2, -z+1/2'
'-x, -y, -z'
'x, -y, z-1/2'
'-x+1/2, -y+1/2, -z'
'x+1/2, -y+1/2, z-1/2'

loop_
_atom_site_label
_atom_site_type_symbol
_atom_site_fract_x
_atom_site_fract_y
_atom_site_fract_z
_atom_site_U_iso_or_equiv
_atom_site_adp_type
_atom_site_occupancy
_atom_site_symmetry_multiplicity
_atom_site_calc_flag
_atom_site_refinement_flags
Y1 Y 0.5000 0.39173(5) 0.7500 0.0446(2) Uani 1 2 d S
O1 O 0.54596(10) 0.5629(3) 0.81525(13) 0.0499(6) Uani 1 1 d .
O2 O 0.42723(10) 0.2345(3) 0.72340(14) 0.0497(6) Uani 1 1 d .
O3 O 0.48200(14) 0.8320(4) 0.8092(2) 0.0859(11) Uani 1 1 d .
N1 N 0.47912(12) 0.3565(3) 0.84589(16) 0.0480(7) Uani 1 1 d .
C1 C 0.58176(14) 0.5255(4) 0.88184(18) 0.0457(8) Uani 1 1 d .
C2 C 0.63731(14) 0.5456(4) 0.90439(19) 0.0462(8) Uani 1 1 d .
C3 C 0.67083(14) 0.4946(4) 0.9713(2) 0.0482(9) Uani 1 1 d .
H3 H 0.7074 0.5071 0.9861 0.058 Uiso 1 1 calc R
C4 C 0.65390(15) 0.4261(4) 1.0179(2) 0.0485(9) Uani 1 1 d .
C5 C 0.59976(15) 0.4116(4) 0.9950(2) 0.0493(9) Uani 1 1 d .
H5 H 0.5868 0.3667 1.0252 0.059 Uiso 1 1 calc R
C6 C 0.56364(14) 0.4610(4) 0.92885(19) 0.0478(9) Uani 1 1 d .
C7 C 0.50536(15) 0.4385(5) 0.9102(2) 0.0574(10) Uani 1 1 d .
H7A H 0.5016 0.3935 0.9506 0.069 Uiso 1 1 calc R
H7B H 0.4877 0.5272 0.9031 0.069 Uiso 1 1 calc R
C8 C 0.43478(14) 0.2865(4) 0.8403(2) 0.0483(9) Uani 1 1 d .
C9 C 0.40649(14) 0.2151(4) 0.7756(2) 0.0474(8) Uani 1 1 d .
C10 C 0.36289(16) 0.1353(4) 0.7641(3) 0.0601(11) Uani 1 1 d .
H10 H 0.3459 0.0884 0.7204 0.072 Uiso 1 1 calc R
C11 C 0.34412(19) 0.1245(5) 0.8177(3) 0.0712(13) Uani 1 1 d .
H11 H 0.3148 0.0692 0.8111 0.085 Uiso 1 1 calc R
C12 C 0.36943(17) 0.1968(5) 0.8806(3) 0.0710(13) Uani 1 1 d .
H12 H 0.3566 0.1912 0.9166 0.085 Uiso 1 1 calc R
C13 C 0.41320(16) 0.2773(5) 0.8922(2) 0.0620(11) Uani 1 1 d .
H13 H 0.4289 0.3267 0.9353 0.074 Uiso 1 1 calc R
C14 C 0.39480(17) 0.1891(4) 0.6514(2) 0.0613(11) Uani 1 1 d .
H14A H 0.3890 0.0917 0.6517 0.092 Uiso 1 1 calc R
H14B H 0.4126 0.2091 0.6203 0.092 Uiso 1 1 calc R
H14C H 0.3610 0.2360 0.6338 0.092 Uiso 1 1 calc R
C15 C 0.66005(17) 0.6192(4) 0.8567(2) 0.0543(10) Uani 1 1 d .
C16 C 0.72157(18) 0.6282(5) 0.8935(3) 0.0680(12) Uani 1 1 d .
H16A H 0.7364 0.5370 0.9021 0.102 Uiso 1 1 calc R
H16B H 0.7323 0.6762 0.9388 0.102 Uiso 1 1 calc R
H16C H 0.7343 0.6770 0.8624 0.102 Uiso 1 1 calc R
C17 C 0.6398(2) 0.7661(5) 0.8437(3) 0.0810(15) Uani 1 1 d .
H17A H 0.6560 0.8141 0.8164 0.121 Uiso 1 1 calc R
H17B H 0.6488 0.8113 0.8895 0.121 Uiso 1 1 calc R
H17C H 0.6017 0.7659 0.8170 0.121 Uiso 1 1 calc R
C18 C 0.6463(2) 0.5435(5) 0.7866(2) 0.0708(13) Uani 1 1 d .
H18A H 0.6082 0.5358 0.7615 0.106 Uiso 1 1 calc R
H18B H 0.6619 0.4531 0.7965 0.106 Uiso 1 1 calc R
H18C H 0.6601 0.5931 0.7569 0.106 Uiso 1 1 calc R
C19 C 0.69386(15) 0.3729(4) 1.0908(2) 0.0525(10) Uani 1 1 d .
C20 C 0.7383(2) 0.2942(7) 1.0827(3) 0.0933(19) Uani 1 1 d .
H20A H 0.7235 0.2193 1.0494 0.140 Uiso 1 1 calc R
H20B H 0.7621 0.2586 1.1290 0.140 Uiso 1 1 calc R
H20C H 0.7576 0.3544 1.0643 0.140 Uiso 1 1 calc R
C21 C 0.6676(2) 0.2817(7) 1.1273(3) 0.0954(19) Uani 1 1 d .
H21A H 0.6408 0.3332 1.1357 0.143 Uiso 1 1 calc R
H21B H 0.6941 0.2495 1.1727 0.143 Uiso 1 1 calc R
H21C H 0.6513 0.2044 1.0965 0.143 Uiso 1 1 calc R
C22 C 0.7178(3) 0.4940(7) 1.1407(3) 0.0985(11) Uani 1 1 d .
H22A H 0.7364 0.5521 1.1203 0.148 Uiso 1 1 calc R
H22B H 0.7424 0.4611 1.1873 0.148 Uiso 1 1 calc R
H22C H 0.6898 0.5455 1.1462 0.148 Uiso 1 1 calc R
C23 C 0.4479(3) 0.8167(7) 0.8439(3) 0.0985(11) Uani 1 1 d .
H23A H 0.4415 0.7199 0.8491 0.118 Uiso 1 1 calc R
H23B H 0.4139 0.8610 0.8161 0.118 Uiso 1 1 calc R
C24 C 0.4744(3) 0.8820(7) 0.9163(3) 0.0985(11) Uani 1 1 d .
H24A H 0.4510 0.9492 0.9239 0.118 Uiso 1 1 calc R
H24B H 0.4844 0.8135 0.9546 0.118 Uiso 1 1 calc R
C25 C 0.5220(3) 0.9488(11) 0.9147(4) 0.140(3) Uani 1 1 d .
H25A H 0.5540 0.8963 0.9425 0.168 Uiso 1 1 calc R
H25B H 0.5262 1.0413 0.9343 0.168 Uiso 1 1 calc R
C26 C 0.5116(3) 0.9516(8) 0.8356(4) 0.116(2) Uani 1 1 d .
H26A H 0.4914 1.0327 0.8118 0.139 Uiso 1 1 calc R
H26B H 0.5448 0.9495 0.8292 0.139 Uiso 1 1 calc R
Li1 Li 0.5000 0.7027(9) 0.7500 0.050(2) Uani 1 2 d S

loop_
_atom_site_aniso_label
_atom_site_aniso_U_11
_atom_site_aniso_U_22
_atom_site_aniso_U_33
_atom_site_aniso_U_23
_atom_site_aniso_U_13
_atom_site_aniso_U_12
Y1 0.0446(3) 0.0449(3) 0.0401(3) 0.000 0.0130(2) 0.000
O1 0.0495(14) 0.0515(14) 0.0360(13) 0.0011(11) 0.0046(11) -0.0024(12)
O2 0.0470(13) 0.0502(14) 0.0474(15) -0.0052(12) 0.0148(12) -0.0043(11)
O3 0.086(2) 0.082(2) 0.116(3) -0.048(2) 0.068(2) -0.030(2)
N1 0.0388(15) 0.0606(19) 0.0404(17) -0.0005(14) 0.0122(13) -0.0023(14)
C1 0.0478(19) 0.0447(19) 0.0347(18) -0.0048(15) 0.0069(16) -0.0030(16)
C2 0.049(2) 0.0431(19) 0.041(2) -0.0021(15) 0.0128(16) -0.0057(16)
C3 0.0430(18) 0.053(2) 0.043(2) -0.0007(17) 0.0112(16) -0.0034(16)
C4 0.0469(19) 0.055(2) 0.039(2) -0.0005(16) 0.0128(16) 0.0030(17)
C5 0.050(2) 0.061(2) 0.0352(19) -0.0007(16) 0.0161(16) -0.0006(17)
C6 0.0436(19) 0.055(2) 0.041(2) -0.0082(17) 0.0136(16) -0.0033(17)
C7 0.046(2) 0.077(3) 0.046(2) -0.005(2) 0.0162(18) 0.002(2)
C8 0.0430(18) 0.050(2) 0.049(2) 0.0073(17) 0.0159(16) 0.0067(16)
C9 0.0427(18) 0.0459(19) 0.050(2) 0.0059(16) 0.0155(16) 0.0035(16)
C10 0.049(2) 0.057(2) 0.068(3) 0.003(2) 0.017(2) -0.0047(19)
C11 0.055(2) 0.083(3) 0.076(3) 0.013(3) 0.027(2) -0.011(2)
C12 0.051(2) 0.096(4) 0.071(3) 0.018(3) 0.030(2) 0.004(2)
C13 0.052(2) 0.078(3) 0.054(2) 0.008(2) 0.0199(19) 0.003(2)
C14 0.064(2) 0.058(2) 0.058(3) -0.012(2) 0.021(2) -0.012(2)
C15 0.057(2) 0.050(2) 0.048(2) 0.0052(17) 0.0141(19) -0.0116(18)
C16 0.056(2) 0.076(3) 0.066(3) 0.012(2) 0.019(2) -0.013(2)
C17 0.077(3) 0.057(3) 0.089(4) 0.016(3) 0.013(3) -0.009(2)
C18 0.083(3) 0.084(3) 0.051(3) 0.002(2) 0.032(2) -0.025(3)
C19 0.046(2) 0.069(3) 0.038(2) 0.0082(17) 0.0134(16) 0.0094(18)
C20 0.093(4) 0.128(5) 0.062(3) 0.027(3) 0.034(3) 0.051(4)
C21 0.082(3) 0.133(5) 0.056(3) 0.034(3) 0.014(3) -0.004(3)
C22 0.109(3) 0.108(3) 0.066(2) -0.0121(18) 0.0238(19) -0.013(2)
C23 0.109(3) 0.108(3) 0.066(2) -0.0121(18) 0.0238(19) -0.013(2)
C24 0.109(3) 0.108(3) 0.066(2) -0.0121(18) 0.0238(19) -0.013(2)
C25 0.122(6) 0.187(8) 0.081(5) -0.024(5) 0.011(4) -0.046(6)
C26 0.103(4) 0.127(6) 0.138(6) -0.052(5) 0.069(5) -0.038(4)
Li1 0.049(5) 0.052(5) 0.048(5) 0.000 0.017(4) 0.000

loop_
_atom_type_symbol
_atom_type_description
_atom_type_scat_dispersion_real
_atom_type_scat_dispersion_imag
_atom_type_scat_source
C C 0.0033 0.0016 'International Tables Vol C Tables 4.2.6.8 and 6.1.1.4'
H H 0.0000 0.0000 'International Tables Vol C Tables 4.2.6.8 and 6.1.1.4'
N N 0.0061 0.0033 'International Tables Vol C Tables 4.2.6.8 and 6.1.1.4'
O O 0.0106 0.0060 'International Tables Vol C Tables 4.2.6.8 and 6.1.1.4'
Y Y -2.7962 3.5667 'International Tables Vol C Tables 4.2.6.8 and 6.1.1.4'
Li Li -0.0003 0.0001 'International Tables Vol C Tables 4.2.6.8 and 6.1.1.4'

loop_
_geom_angle_atom_site_label_1
_geom_angle_atom_site_label_2
_geom_angle_atom_site_label_3
_geom_angle
_geom_angle_site_symmetry_1
_geom_angle_site_symmetry_3
O1 Y1 O1 80.25(13) . 2_656
O1 Y1 N1 110.33(11) . 2_656
O1 Y1 N1 83.33(11) 2_656 2_656
O1 Y1 N1 83.33(11) . .
O1 Y1 N1 110.33(11) 2_656 .
N1 Y1 N1 162.60(17) 2_656 .
O1 Y1 O2 147.88(9) . .
O1 Y1 O2 97.41(9) 2_656 .
N1 Y1 O2 101.09(10) 2_656 .
N1 Y1 O2 67.32(10) . .
O1 Y1 O2 97.41(9) . 2_656
O1 Y1 O2 147.88(9) 2_656 2_656
N1 Y1 O2 67.32(10) 2_656 2_656
N1 Y1 O2 101.09(10) . 2_656
O2 Y1 O2 100.69(12) . 2_656
O1 Y1 C1 24.46(10) . .
O1 Y1 C1 104.16(10) 2_656 .
N1 Y1 C1 117.95(11) 2_656 .
N1 Y1 C1 70.31(11) . .
O2 Y1 C1 136.92(9) . .
O2 Y1 C1 79.93(9) 2_656 .
O1 Y1 C1 104.16(10) . 2_656
O1 Y1 C1 24.46(10) 2_656 2_656
N1 Y1 C1 70.31(11) 2_656 2_656
N1 Y1 C1 117.95(11) . 2_656
O2 Y1 C1 79.93(9) . 2_656
O2 Y1 C1 136.92(9) 2_656 2_656
C1 Y1 C1 128.40(14) . 2_656
O1 Y1 Li1 40.12(7) . .
O1 Y1 Li1 40.12(7) 2_656 .
N1 Y1 Li1 98.70(9) 2_656 .
N1 Y1 Li1 98.70(9) . .
O2 Y1 Li1 129.66(6) . .
O2 Y1 Li1 129.66(6) 2_656 .
C1 Y1 Li1 64.20(7) . .
C1 Y1 Li1 64.20(7) 2_656 .
C1 O1 Li1 149.9(3) . .
C1 O1 Y1 113.7(2) . .
Li1 O1 Y1 94.0(2) . .
C9 O2 C14 116.7(3) . .
C9 O2 Y1 118.4(2) . .
C14 O2 Y1 122.7(2) . .
C23 O3 C26 107.7(4) . .
C23 O3 Li1 129.8(4) . .
C26 O3 Li1 121.5(4) . .
C8 N1 C7 116.8(3) . .
C8 N1 Y1 122.6(2) . .
C7 N1 Y1 118.7(2) . .
O1 C1 C6 119.0(3) . .
O1 C1 C2 122.1(3) . .
C6 C1 C2 118.9(3) . .
O1 C1 Y1 41.83(15) . .
C6 C1 Y1 93.7(2) . .
C2 C1 Y1 131.6(2) . .
C3 C2 C1 117.6(3) . .
C3 C2 C15 120.5(3) . .
C1 C2 C15 121.9(3) . .
C2 C3 C4 124.5(3) . .
C2 C3 H3 117.7 . .
C4 C3 H3 117.7 . .
C5 C4 C3 116.2(3) . .
C5 C4 C19 122.9(3) . .
C3 C4 C19 120.9(3) . .
C4 C5 C6 122.6(4) . .
C4 C5 H5 118.7 . .
C6 C5 H5 118.7 . .
C5 C6 C1 120.1(3) . .
C5 C6 C7 117.4(3) . .
C1 C6 C7 122.5(3) . .
N1 C7 C6 113.2(3) . .
N1 C7 H7A 108.9 . .
C6 C7 H7A 108.9 . .
N1 C7 H7B 108.9 . .
C6 C7 H7B 108.9 . .
H7A C7 H7B 107.7 . .
N1 C8 C9 117.4(3) . .
N1 C8 C13 127.5(4) . .
C9 C8 C13 115.1(4) . .
C10 C9 C8 123.6(4) . .
C10 C9 O2 123.1(4) . .
C8 C9 O2 113.3(3) . .
C9 C10 C11 119.5(4) . .
C9 C10 H10 120.2 . .
C11 C10 H10 120.2 . .
C12 C11 C10 118.7(4) . .
C12 C11 H11 120.7 . .
C10 C11 H11 120.7 . .
C11 C12 C13 121.9(4) . .
C11 C12 H12 119.1 . .
C13 C12 H12 119.1 . .
C12 C13 C8 121.2(4) . .
C12 C13 H13 119.4 . .
C8 C13 H13 119.4 . .
O2 C14 H14A 109.5 . .
O2 C14 H14B 109.5 . .
H14A C14 H14B 109.5 . .
O2 C14 H14C 109.5 . .
H14A C14 H14C 109.5 . .
H14B C14 H14C 109.5 . .
C18 C15 C17 111.4(4) . .
C18 C15 C2 111.0(3) . .
C17 C15 C2 109.6(4) . .
C18 C15 C16 106.5(4) . .
C17 C15 C16 106.3(3) . .
C2 C15 C16 111.9(3) . .
C15 C16 H16A 109.5 . .
C15 C16 H16B 109.5 . .
H16A C16 H16B 109.5 . .
C15 C16 H16C 109.5 . .
H16A C16 H16C 109.5 . .
H16B C16 H16C 109.5 . .
C15 C17 H17A 109.5 . .
C15 C17 H17B 109.5 . .
H17A C17 H17B 109.5 . .
C15 C17 H17C 109.5 . .
H17A C17 H17C 109.5 . .
H17B C17 H17C 109.5 . .
C15 C18 H18A 109.5 . .
C15 C18 H18B 109.5 . .
H18A C18 H18B 109.5 . .
C15 C18 H18C 109.5 . .
H18A C18 H18C 109.5 . .
H18B C18 H18C 109.5 . .
C20 C19 C21 109.0(4) . .
C20 C19 C22 108.6(5) . .
C21 C19 C22 107.1(4) . .
C20 C19 C4 111.2(3) . .
C21 C19 C4 111.9(3) . .
C22 C19 C4 108.9(4) . .
C19 C20 H20A 109.5 . .
C19 C20 H20B 109.5 . .
H20A C20 H20B 109.5 . .
C19 C20 H20C 109.5 . .
H20A C20 H20C 109.5 . .
H20B C20 H20C 109.5 . .
C19 C21 H21A 109.5 . .
C19 C21 H21B 109.5 . .
H21A C21 H21B 109.5 . .
C19 C21 H21C 109.5 . .
H21A C21 H21C 109.5 . .
H21B C21 H21C 109.5 . .
C19 C22 H22A 109.5 . .
C19 C22 H22B 109.5 . .
H22A C22 H22B 109.5 . .
C19 C22 H22C 109.5 . .
H22A C22 H22C 109.5 . .
H22B C22 H22C 109.5 . .
O3 C23 C24 107.1(5) . .
O3 C23 H23A 110.3 . .
C24 C23 H23A 110.3 . .
O3 C23 H23B 110.3 . .
C24 C23 H23B 110.3 . .
H23A C23 H23B 108.5 . .
C25 C24 C23 104.3(6) . .
C25 C24 H24A 110.9 . .
C23 C24 H24A 110.9 . .
C25 C24 H24B 110.9 . .
C23 C24 H24B 110.9 . .
H24A C24 H24B 108.9 . .
C24 C25 C26 104.4(5) . .
C24 C25 H25A 110.9 . .
C26 C25 H25A 110.9 . .
C24 C25 H25B 110.9 . .
C26 C25 H25B 110.9 . .
H25A C25 H25B 108.9 . .
O3 C26 C25 102.6(6) . .
O3 C26 H26A 111.2 . .
C25 C26 H26A 111.2 . .
O3 C26 H26B 111.2 . .
C25 C26 H26B 111.2 . .
H26A C26 H26B 109.2 . .
O3 Li1 O3 99.0(5) . 2_656
O3 Li1 O1 127.72(13) . 2_656
O3 Li1 O1 107.01(16) 2_656 2_656
O3 Li1 O1 107.01(16) . .
O3 Li1 O1 127.72(13) 2_656 .
O1 Li1 O1 91.8(4) 2_656 .
O3 Li1 Y1 130.5(2) . .
O3 Li1 Y1 130.5(2) 2_656 .
O1 Li1 Y1 45.9(2) 2_656 .
O1 Li1 Y1 45.9(2) . .

loop_
_geom_bond_atom_site_label_1
_geom_bond_atom_site_label_2
_geom_bond_distance
_geom_bond_site_symmetry_2
Y1 O1 2.197(3) .
Y1 O1 2.197(3) 2_656
Y1 N1 2.283(3) 2_656
Y1 N1 2.283(3) .
Y1 O2 2.418(2) .
Y1 O2 2.418(2) 2_656
Y1 C1 3.016(3) .
Y1 C1 3.016(3) 2_656
Y1 Li1 3.052(9) .
O1 C1 1.364(4) .
O1 Li1 1.972(7) .
O2 C9 1.416(5) .
O2 C14 1.443(5) .
O3 C23 1.403(7) .
O3 C26 1.408(7) .
O3 Li1 1.952(7) .
N1 C8 1.372(5) .
N1 C7 1.454(5) .
C1 C6 1.403(5) .
C1 C2 1.428(5) .
C2 C3 1.393(5) .
C2 C15 1.539(5) .
C3 C4 1.393(5) .
C3 H3 0.9400 .
C4 C5 1.384(5) .
C4 C19 1.537(5) .
C5 C6 1.397(5) .
C5 H5 0.9400 .
C6 C7 1.516(5) .
C7 H7A 0.9800 .
C7 H7B 0.9800 .
C8 C9 1.414(5) .
C8 C13 1.416(6) .
C9 C10 1.377(6) .
C10 C11 1.395(7) .
C10 H10 0.9400 .
C11 C12 1.380(7) .
C11 H11 0.9400 .
C12 C13 1.384(6) .
C12 H12 0.9400 .
C13 H13 0.9400 .
C14 H14A 0.9700 .
C14 H14B 0.9700 .
C14 H14C 0.9700 .
C15 C18 1.516(6) .
C15 C17 1.530(6) .
C15 C16 1.558(6) .
C16 H16A 0.9700 .
C16 H16B 0.9700 .
C16 H16C 0.9700 .
C17 H17A 0.9700 .
C17 H17B 0.9700 .
C17 H17C 0.9700 .
C18 H18A 0.9700 .
C18 H18B 0.9700 .
C18 H18C 0.9700 .
C19 C20 1.520(6) .
C19 C21 1.525(6) .
C19 C22 1.528(7) .
C20 H20A 0.9700 .
C20 H20B 0.9700 .
C20 H20C 0.9700 .
C21 H21A 0.9700 .
C21 H21B 0.9700 .
C21 H21C 0.9700 .
C22 H22A 0.9700 .
C22 H22B 0.9700 .
C22 H22C 0.9700 .
C23 C24 1.497(8) .
C23 H23A 0.9800 .
C23 H23B 0.9800 .
C24 C25 1.487(10) .
C24 H24A 0.9800 .
C24 H24B 0.9800 .
C25 C26 1.520(10) .
C25 H25A 0.9800 .
C25 H25B 0.9800 .
C26 H26A 0.9800 .
C26 H26B 0.9800 .
Li1 O3 1.952(7) 2_656
Li1 O1 1.972(7) 2_656

loop_
_geom_torsion_atom_site_label_1
_geom_torsion_atom_site_label_2
_geom_torsion_atom_site_label_3
_geom_torsion_atom_site_label_4
_geom_torsion
_geom_torsion_site_symmetry_1
_geom_torsion_site_symmetry_4
O1 Y1 O1 C1 167.8(3) 2_656 .
N1 Y1 O1 C1 -113.1(2) 2_656 .
N1 Y1 O1 C1 55.8(2) . .
O2 Y1 O1 C1 79.4(3) . .
O2 Y1 O1 C1 -44.6(2) 2_656 .
C1 Y1 O1 C1 172.98(17) 2_656 .
Li1 Y1 O1 C1 167.8(3) . .
O1 Y1 O1 Li1 0.000(2) 2_656 .
N1 Y1 O1 Li1 79.09(12) 2_656 .
N1 Y1 O1 Li1 -112.03(12) . .
O2 Y1 O1 Li1 -88.42(18) . .
O2 Y1 O1 Li1 147.59(10) 2_656 .
C1 Y1 O1 Li1 -167.8(3) . .
C1 Y1 O1 Li1 5.18(12) 2_656 .
O1 Y1 O2 C9 -18.7(3) . .
O1 Y1 O2 C9 -102.2(2) 2_656 .
N1 Y1 O2 C9 173.2(2) 2_656 .
N1 Y1 O2 C9 6.8(2) . .
O2 Y1 O2 C9 104.5(2) 2_656 .
C1 Y1 O2 C9 17.8(3) . .
C1 Y1 O2 C9 -119.4(2) 2_656 .
Li1 Y1 O2 C9 -75.5(2) . .
O1 Y1 O2 C14 143.7(3) . .
O1 Y1 O2 C14 60.2(3) 2_656 .
N1 Y1 O2 C14 -24.4(3) 2_656 .
N1 Y1 O2 C14 169.2(3) . .
O2 Y1 O2 C14 -93.1(3) 2_656 .
C1 Y1 O2 C14 -179.8(3) . .
C1 Y1 O2 C14 43.0(3) 2_656 .
Li1 Y1 O2 C14 86.9(3) . .
O1 Y1 N1 C8 157.4(3) . .
O1 Y1 N1 C8 80.4(3) 2_656 .
N1 Y1 N1 C8 -59.8(3) 2_656 .
O2 Y1 N1 C8 -9.2(3) . .
O2 Y1 N1 C8 -106.3(3) 2_656 .
C1 Y1 N1 C8 178.7(3) . .
C1 Y1 N1 C8 54.9(3) 2_656 .
Li1 Y1 N1 C8 120.2(3) . .
O1 Y1 N1 C7 -6.6(3) . .
O1 Y1 N1 C7 -83.6(3) 2_656 .
N1 Y1 N1 C7 136.2(3) 2_656 .
O2 Y1 N1 C7 -173.2(3) . .
O2 Y1 N1 C7 89.7(3) 2_656 .
C1 Y1 N1 C7 14.7(3) . .
C1 Y1 N1 C7 -109.1(3) 2_656 .
Li1 Y1 N1 C7 -43.8(3) . .
Li1 O1 C1 C6 95.7(5) . .
Y1 O1 C1 C6 -59.5(4) . .
Li1 O1 C1 C2 -86.5(6) . .
Y1 O1 C1 C2 118.3(3) . .
Li1 O1 C1 Y1 155.2(6) . .
O1 Y1 C1 O1 -12.4(3) 2_656 .
N1 Y1 C1 O1 77.5(3) 2_656 .
N1 Y1 C1 O1 -119.3(3) . .
O2 Y1 C1 O1 -130.1(2) . .
O2 Y1 C1 O1 135.0(2) 2_656 .
C1 Y1 C1 O1 -8.7(2) 2_656 .
Li1 Y1 C1 O1 -8.7(2) . .
O1 Y1 C1 C6 130.9(4) . .
O1 Y1 C1 C6 118.5(2) 2_656 .
N1 Y1 C1 C6 -151.5(2) 2_656 .
N1 Y1 C1 C6 11.7(2) . .
O2 Y1 C1 C6 0.9(3) . .
O2 Y1 C1 C6 -94.1(2) 2_656 .
C1 Y1 C1 C6 122.3(2) 2_656 .
Li1 Y1 C1 C6 122.3(2) . .
O1 Y1 C1 C2 -94.2(4) . .
O1 Y1 C1 C2 -106.6(3) 2_656 .
N1 Y1 C1 C2 -16.7(4) 2_656 .
N1 Y1 C1 C2 146.5(4) . .
O2 Y1 C1 C2 135.7(3) . .
O2 Y1 C1 C2 40.8(3) 2_656 .
C1 Y1 C1 C2 -102.9(3) 2_656 .
Li1 Y1 C1 C2 -102.9(3) . .
O1 C1 C2 C3 -175.2(3) . .
C6 C1 C2 C3 2.6(5) . .
Y1 C1 C2 C3 -123.5(3) . .
O1 C1 C2 C15 3.9(5) . .
C6 C1 C2 C15 -178.2(3) . .
Y1 C1 C2 C15 55.7(5) . .
C1 C2 C3 C4 -0.5(6) . .
C15 C2 C3 C4 -179.6(4) . .
C2 C3 C4 C5 -1.1(6) . .
C2 C3 C4 C19 179.8(4) . .
C3 C4 C5 C6 0.6(6) . .
C19 C4 C5 C6 179.6(4) . .
C4 C5 C6 C1 1.6(6) . .
C4 C5 C6 C7 -180.0(4) . .
O1 C1 C6 C5 174.7(3) . .
C2 C1 C6 C5 -3.2(5) . .
Y1 C1 C6 C5 139.6(3) . .
O1 C1 C6 C7 -3.7(6) . .
C2 C1 C6 C7 178.4(4) . .
Y1 C1 C6 C7 -38.8(4) . .
C8 N1 C7 C6 154.8(4) . .
Y1 N1 C7 C6 -40.3(5) . .
C5 C6 C7 N1 -118.8(4) . .
C1 C6 C7 N1 59.6(5) . .
C7 N1 C8 C9 175.1(3) . .
Y1 N1 C8 C9 10.8(5) . .
C7 N1 C8 C13 -4.5(6) . .
Y1 N1 C8 C13 -168.8(3) . .
N1 C8 C9 C10 176.7(4) . .
C13 C8 C9 C10 -3.7(6) . .
N1 C8 C9 O2 -3.7(5) . .
C13 C8 C9 O2 175.9(3) . .
C14 O2 C9 C10 12.0(5) . .
Y1 O2 C9 C10 175.5(3) . .
C14 O2 C9 C8 -167.6(3) . .
Y1 O2 C9 C8 -4.1(4) . .
C8 C9 C10 C11 1.3(6) . .
O2 C9 C10 C11 -178.3(4) . .
C9 C10 C11 C12 1.2(7) . .
C10 C11 C12 C13 -1.1(7) . .
C11 C12 C13 C8 -1.5(7) . .
N1 C8 C13 C12 -176.7(4) . .
C9 C8 C13 C12 3.7(6) . .
C3 C2 C15 C18 117.9(4) . .
C1 C2 C15 C18 -61.3(5) . .
C3 C2 C15 C17 -118.6(4) . .
C1 C2 C15 C17 62.2(5) . .
C3 C2 C15 C16 -0.9(5) . .
C1 C2 C15 C16 179.9(4) . .
C5 C4 C19 C20 132.5(5) . .
C3 C4 C19 C20 -48.5(6) . .
C5 C4 C19 C21 10.4(6) . .
C3 C4 C19 C21 -170.6(4) . .
C5 C4 C19 C22 -107.9(5) . .
C3 C4 C19 C22 71.1(5) . .
C26 O3 C23 C24 -28.9(8) . .
Li1 O3 C23 C24 139.0(5) . .
O3 C23 C24 C25 6.9(8) . .
C23 C24 C25 C26 15.5(9) . .
C23 O3 C26 C25 38.1(8) . .
Li1 O3 C26 C25 -131.0(6) . .
C24 C25 C26 O3 -32.4(9) . .
C23 O3 Li1 O3 153.4(6) . 2_656
C26 O3 Li1 O3 -40.2(5) . 2_656
C23 O3 Li1 O1 33.6(7) . 2_656
C26 O3 Li1 O1 -160.0(6) . 2_656
C23 O3 Li1 O1 -72.5(5) . .
C26 O3 Li1 O1 93.9(6) . .
C23 O3 Li1 Y1 -26.6(6) . .
C26 O3 Li1 Y1 139.8(5) . .
C1 O1 Li1 O3 -26.8(6) . .
Y1 O1 Li1 O3 130.5(2) . .
C1 O1 Li1 O3 89.4(5) . 2_656
Y1 O1 Li1 O3 -113.2(4) . 2_656
C1 O1 Li1 O1 -157.3(5) . 2_656
Y1 O1 Li1 O1 0.0 . 2_656
C1 O1 Li1 Y1 -157.3(5) . .
O1 Y1 Li1 O3 -73.00(19) . .
O1 Y1 Li1 O3 107.00(19) 2_656 .
N1 Y1 Li1 O3 175.67(17) 2_656 .
N1 Y1 Li1 O3 -4.33(17) . .
O2 Y1 Li1 O3 63.35(17) . .
O2 Y1 Li1 O3 -116.65(17) 2_656 .
C1 Y1 Li1 O3 -67.42(17) . .
C1 Y1 Li1 O3 112.58(17) 2_656 .
O1 Y1 Li1 O3 107.00(19) . 2_656
O1 Y1 Li1 O3 -73.00(19) 2_656 2_656
N1 Y1 Li1 O3 -4.33(17) 2_656 2_656
N1 Y1 Li1 O3 175.67(17) . 2_656
O2 Y1 Li1 O3 -116.65(17) . 2_656
O2 Y1 Li1 O3 63.35(17) 2_656 2_656
C1 Y1 Li1 O3 112.58(17) . 2_656
C1 Y1 Li1 O3 -67.42(17) 2_656 2_656
O1 Y1 Li1 O1 180.0 . 2_656
N1 Y1 Li1 O1 68.66(13) 2_656 2_656
N1 Y1 Li1 O1 -111.34(13) . 2_656
O2 Y1 Li1 O1 -43.65(14) . 2_656
O2 Y1 Li1 O1 136.35(14) 2_656 2_656
C1 Y1 Li1 O1 -174.42(13) . 2_656
C1 Y1 Li1 O1 5.58(13) 2_656 2_656
O1 Y1 Li1 O1 180.0 2_656 .
N1 Y1 Li1 O1 -111.34(13) 2_656 .
N1 Y1 Li1 O1 68.66(13) . .
O2 Y1 Li1 O1 136.35(14) . .
O2 Y1 Li1 O1 -43.65(14) 2_656 .
C1 Y1 Li1 O1 5.58(13) . .
C1 Y1 Li1 O1 -174.42(13) 2_656 .
